data_9001245
loop_
_publ_author_name
'Reeder, R. J.'
'Dollase, W. A.'

_publ_section_title
;Structural variation in the dolomite-ankerite solid-solution series: An
 X-ray, Mossbauer, and TEM study sample BM 1931-294
;
_journal_name_full 'American Mineralogist'
_journal_page_first 1159
_journal_page_last 1167
_journal_volume 74
_journal_year 1989
_chemical_formula_sum 'C2 Ca0.997 Fe0.234 Mg0.769 O6'
_chemical_name_mineral Dolomite
_space_group_IT_number 148
_symmetry_space_group_name_Hall '-R 3'
_symmetry_space_group_name_H-M 'R -3 :H'
_cell_angle_alpha 90
_cell_angle_beta 90
_cell_angle_gamma 120
_cell_length_a 4.8116
_cell_length_b 4.8116
_cell_length_c 16.0421
_cell_formula_units_Z 3
_cell_volume 321.641
_database_code_amcsd 0001272
_exptl_crystal_density_diffrn 2.970
_cod_original_sg_symbol_H-M 'R -3'
_cod_original_formula_sum 'Ca.997 Fe.234 Mg.769 C2 O6'
_cod_database_code 9001245

loop_
_space_group_symop_operation_xyz
x,y,z
2/3+x,1/3+y,1/3+z
1/3+x,2/3+y,2/3+z
y,-x+y,-z
2/3+y,1/3-x+y,1/3-z
1/3+y,2/3-x+y,2/3-z
-x+y,-x,z
2/3-x+y,1/3-x,1/3+z
1/3-x+y,2/3-x,2/3+z
-x,-y,-z
2/3-x,1/3-y,1/3-z
1/3-x,2/3-y,2/3-z
-y,x-y,z
2/3-y,1/3+x-y,1/3+z
1/3-y,2/3+x-y,2/3+z
x-y,x,-z
2/3+x-y,1/3+x,1/3-z
1/3+x-y,2/3+x,2/3-z

loop_
_atom_site_aniso_label
_atom_site_aniso_U_11
_atom_site_aniso_U_22
_atom_site_aniso_U_33
_atom_site_aniso_U_12
_atom_site_aniso_U_13
_atom_site_aniso_U_23
CaA 0.00871 0.00871 0.00887 0.00435 0.00000 0.00000
FeA 0.00871 0.00871 0.00887 0.00435 0.00000 0.00000
MgB 0.00677 0.00677 0.00887 0.00339 0.00000 0.00000
FeB 0.00677 0.00677 0.00887 0.00339 0.00000 0.00000
CaB 0.00677 0.00677 0.00887 0.00339 0.00000 0.00000
C 0.00704 0.00704 0.00900 0.00352 0.00000 0.00000
O 0.00880 0.01240 0.01486 0.00704 -0.00220 -0.00335

loop_
_atom_site_label
_atom_site_fract_x
_atom_site_fract_y
_atom_site_fract_z
_atom_site_occupancy
CaA 0.00000 0.00000 0.00000 0.94400
FeA 0.00000 0.00000 0.00000 0.05600
MgB 0.00000 0.00000 0.50000 0.76900
FeB 0.00000 0.00000 0.50000 0.17800
CaB 0.00000 0.00000 0.50000 0.05300
C 0.00000 0.00000 0.24300 1.00000
O 0.24850 -0.03360 0.24426 1.00000

loop_
_cod_related_entry_id
_cod_related_entry_database
_cod_related_entry_code
1 AMCSD 0001272
